data_4086303
loop_
_publ_author_name
'Billow, Brennan S.'
'Bemowski, Ross D.'
'DiFranco, Stephen A.'
'Staples, Richard J.'
'Odom, Aaron L.'

_publ_section_title
;
 Synthesis and Structure of Chromium(VI) Nitrido Cyclopentadienyl
 Complexes
;
_journal_issue 18
_journal_name_full Organometallics
_journal_page_first 4567
_journal_paper_doi 10.1021/acs.organomet.5b00661
_journal_volume 34
_journal_year 2015
_chemical_formula_moiety 'C17 H33 Cr N3'
_chemical_formula_sum 'C17 H33 Cr N3'
_chemical_formula_weight 331.46
_chemical_name_systematic
;
 ?
;
_space_group_crystal_system monoclinic
_space_group_IT_number 14
_space_group_name_Hall '-P 2yn'
_space_group_name_H-M_alt 'P 1 21/n 1'
_symmetry_space_group_name_Hall '-P 2yn'
_symmetry_space_group_name_H-M 'P 1 21/n 1'
_atom_sites_solution_hydrogens geom
_atom_sites_solution_primary direct
_audit_creation_date 2015-08-07
_audit_creation_method
;
Olex2 1.2
(compiled 2015.01.26 svn.r3150 for OlexSys, GUI svn.r4998)
;
_cell_angle_alpha 90
_cell_angle_beta 94.4720(10)
_cell_angle_gamma 90
_cell_formula_units_Z 4
_cell_length_a 7.4468(3)
_cell_length_b 18.9011(8)
_cell_length_c 13.5482(6)
_cell_measurement_reflns_used 8838
_cell_measurement_temperature 296(2)
_cell_measurement_theta_max 25.291
_cell_measurement_theta_min 2.155
_cell_volume 1901.14(14)
_computing_cell_refinement 'SAINT v7.68A (Bruker, 2009)'
_computing_data_reduction 'SAINT v7.68A (Bruker, 2009)'
_computing_molecular_graphics 'Olex2 (Dolomanov et al., 2009)'
_computing_publication_material 'Olex2 (Dolomanov et al., 2009)'
_computing_structure_refinement 'ShelXL (Sheldrick, 2008)'
_computing_structure_solution 'ShelXS (Sheldrick, 2008)'
_diffrn_ambient_temperature 296.15
_diffrn_measured_fraction_theta_full 0.976
_diffrn_measured_fraction_theta_max 0.976
_diffrn_measurement_device_type 'Bruker APEX-II CCD'
_diffrn_measurement_method '\f and \w scans'
_diffrn_radiation_monochromator graphite
_diffrn_radiation_type MoK\a
_diffrn_radiation_wavelength 0.71073
_diffrn_reflns_av_R_equivalents 0.0404
_diffrn_reflns_av_unetI/netI 0.0419
_diffrn_reflns_laue_measured_fraction_full 0.976
_diffrn_reflns_laue_measured_fraction_max 0.976
_diffrn_reflns_limit_h_max 8
_diffrn_reflns_limit_h_min -8
_diffrn_reflns_limit_k_max 22
_diffrn_reflns_limit_k_min -22
_diffrn_reflns_limit_l_max 16
_diffrn_reflns_limit_l_min -16
_diffrn_reflns_number 11529
_diffrn_reflns_point_group_measured_fraction_full 0.976
_diffrn_reflns_point_group_measured_fraction_max 0.976
_diffrn_reflns_theta_full 25.242
_diffrn_reflns_theta_max 25.315
_diffrn_reflns_theta_min 1.853
_diffrn_standards_number 0
_exptl_absorpt_coefficient_mu 0.601
_exptl_absorpt_correction_T_max 0.7452
_exptl_absorpt_correction_T_min 0.4076
_exptl_absorpt_correction_type multi-scan
_exptl_absorpt_process_details
;
SADABS-2008/1 (Bruker,2008) was used for absorption correction.
wR2(int) was 0.0944 before and 0.0591 after correction.
The Ratio of minimum to maximum transmission is 0.5470.
The \l/2 correction factor is Not present.
;
_exptl_crystal_colour dark
_exptl_crystal_colour_modifier dark
_exptl_crystal_density_diffrn 1.158
_exptl_crystal_description irregular
_exptl_crystal_F_000 720
_exptl_crystal_size_max 0.805
_exptl_crystal_size_mid 0.322
_exptl_crystal_size_min 0.098
_refine_diff_density_max 0.374
_refine_diff_density_min -0.571
_refine_diff_density_rms 0.050
_refine_ls_extinction_method none
_refine_ls_goodness_of_fit_ref 1.113
_refine_ls_hydrogen_treatment constr
_refine_ls_matrix_type full
_refine_ls_number_parameters 198
_refine_ls_number_reflns 3374
_refine_ls_number_restraints 0
_refine_ls_restrained_S_all 1.113
_refine_ls_R_factor_all 0.0448
_refine_ls_R_factor_gt 0.0432
_refine_ls_shift/su_max 0.000
_refine_ls_shift/su_mean 0.000
_refine_ls_structure_factor_coef Fsqd
_refine_ls_weighting_details 'w=1/[\s^2^(Fo^2^)+(0.0626P)^2^+0.6867P] where P=(Fo^2^+2Fc^2^)/3'
_refine_ls_weighting_scheme calc
_refine_ls_wR_factor_gt 0.1238
_refine_ls_wR_factor_ref 0.1253
_reflns_Friedel_coverage 0.000
_reflns_number_gt 3136
_reflns_number_total 3374
_reflns_threshold_expression 'I > 2\s(I)'
_cod_data_source_file om5b00661_si_002.cif
_cod_data_source_block sd09feb2010_0m
_cod_database_code 4086303
_shelxl_version_number 2013-3
_shelx_space_group_comment
;
The symmetry employed for this shelxl refinement is uniquely defined
by the following loop, which should always be used as a source of
symmetry information in preference to the above space-group names.
They are only intended as comments.
;
_shelx_estimated_absorpt_t_max 0.943
_shelx_estimated_absorpt_t_min 0.643
_olex2_refinement_description
;
1. Fixed Uiso
 At 1.2 times of:
  All C(H) groups
 At 1.5 times of:
  All C(H,H,H) groups
2.a Ternary CH refined with riding coordinates:
 C22(H22), C31(H31), C32(H32), C21(H21), C1(H1)
2.b Aromatic/amide H refined with riding coordinates:
 C2(H2), C3(H3), C5(H5), C4(H4)
2.c Idealised Me refined as rotating group:
 C211(H21A,H21B,H21C), C311(H31A,H31B,H31C), C222(H22A,H22B,H22C), C321(H32A,
 H32B,H32C), C312(H31D,H31E,H31F), C322(H32D,H32E,H32F), C221(H22D,H22E,H22F),
 C212(H21D,H21E,H21F)
;
_olex2_submission_special_instructions 'No special instructions were received'

loop_
_space_group_symop_operation_xyz
'x, y, z'
'-x+1/2, y+1/2, -z+1/2'
'-x, -y, -z'
'x-1/2, -y-1/2, z-1/2'

loop_
_atom_site_label
_atom_site_type_symbol
_atom_site_fract_x
_atom_site_fract_y
_atom_site_fract_z
_atom_site_U_iso_or_equiv
_atom_site_adp_type
_atom_site_occupancy
_atom_site_site_symmetry_order
_atom_site_calc_flag
_atom_site_refinement_flags_posn
Cr1 Cr 0.14418(4) 0.08892(2) 0.29426(2) 0.04011(16) Uani 1 1 d .
N3 N 0.1148(2) 0.14321(9) 0.18301(12) 0.0411(4) Uani 1 1 d .
N2 N 0.2439(2) 0.00109(9) 0.29072(13) 0.0409(4) Uani 1 1 d .
C22 C 0.4352(3) -0.00333(11) 0.26732(16) 0.0430(5) Uani 1 1 d .
H22 H 0.4768 0.0452 0.2576 0.052 Uiso 1 1 calc R
C211 C 0.0941(4) -0.07401(13) 0.40952(19) 0.0569(6) Uani 1 1 d .
H21A H 0.1957 -0.0688 0.4571 0.085 Uiso 1 1 calc GR
H21B H 0.0396 -0.1194 0.4177 0.085 Uiso 1 1 calc GR
H21C H 0.0078 -0.0375 0.4194 0.085 Uiso 1 1 calc GR
C311 C -0.1419(4) 0.22466(19) 0.1968(2) 0.0769(9) Uani 1 1 d .
H31A H -0.1856 0.2014 0.2532 0.115 Uiso 1 1 calc GR
H31B H -0.2405 0.2471 0.1590 0.115 Uiso 1 1 calc GR
H31C H -0.0544 0.2597 0.2188 0.115 Uiso 1 1 calc GR
N1 N -0.0495(3) 0.07671(10) 0.32472(14) 0.0465(4) Uani 1 1 d .
C31 C -0.0548(3) 0.17036(13) 0.13237(18) 0.0534(6) Uani 1 1 d .
H31 H -0.0237 0.1946 0.0721 0.064 Uiso 1 1 calc R
C32 C 0.2761(3) 0.15719(11) 0.12915(15) 0.0444(5) Uani 1 1 d .
H32 H 0.3793 0.1369 0.1687 0.053 Uiso 1 1 calc R
C222 C 0.4607(3) -0.04388(13) 0.17208(18) 0.0538(6) Uani 1 1 d .
H22A H 0.4352 -0.0931 0.1817 0.081 Uiso 1 1 calc GR
H22B H 0.5827 -0.0386 0.1551 0.081 Uiso 1 1 calc GR
H22C H 0.3801 -0.0255 0.1195 0.081 Uiso 1 1 calc GR
C2 C 0.1769(4) 0.20763(13) 0.41999(16) 0.0554(6) Uani 1 1 d .
H2 H 0.0588 0.2147 0.4356 0.067 Uiso 1 1 calc R
C321 C 0.3106(3) 0.23650(12) 0.12102(18) 0.0546(6) Uani 1 1 d .
H32A H 0.2162 0.2577 0.0787 0.082 Uiso 1 1 calc GR
H32B H 0.4242 0.2441 0.0937 0.082 Uiso 1 1 calc GR
H32C H 0.3132 0.2576 0.1856 0.082 Uiso 1 1 calc GR
C3 C 0.2909(4) 0.25874(13) 0.39301(18) 0.0583(6) Uani 1 1 d .
H3 H 0.2624 0.3064 0.3847 0.070 Uiso 1 1 calc R
C312 C -0.1849(4) 0.11070(18) 0.1011(2) 0.0737(8) Uani 1 1 d .
H31D H -0.1241 0.0761 0.0639 0.111 Uiso 1 1 calc GR
H31E H -0.2853 0.1296 0.0607 0.111 Uiso 1 1 calc GR
H31F H -0.2273 0.0888 0.1588 0.111 Uiso 1 1 calc GR
C322 C 0.2677(4) 0.12161(14) 0.02827(17) 0.0600(6) Uani 1 1 d .
H32D H 0.2430 0.0721 0.0356 0.090 Uiso 1 1 calc GR
H32E H 0.3810 0.1274 -0.0001 0.090 Uiso 1 1 calc GR
H32F H 0.1738 0.1429 -0.0144 0.090 Uiso 1 1 calc GR
C5 C 0.4513(3) 0.15706(13) 0.39759(17) 0.0519(5) Uani 1 1 d .
H5 H 0.5457 0.1250 0.3956 0.062 Uiso 1 1 calc R
C21 C 0.1565(3) -0.06825(12) 0.30540(17) 0.0471(5) Uani 1 1 d .
H21 H 0.2469 -0.1052 0.2982 0.057 Uiso 1 1 calc R
C221 C 0.5511(3) -0.03399(13) 0.35525(18) 0.0522(5) Uani 1 1 d .
H22D H 0.5273 -0.0089 0.4144 0.078 Uiso 1 1 calc GR
H22E H 0.6762 -0.0292 0.3438 0.078 Uiso 1 1 calc GR
H22F H 0.5228 -0.0832 0.3627 0.078 Uiso 1 1 calc GR
C4 C 0.4615(4) 0.22766(13) 0.37946(17) 0.0563(6) Uani 1 1 d .
H4 H 0.5628 0.2516 0.3613 0.068 Uiso 1 1 calc R
C212 C 0.0046(4) -0.08031(13) 0.2263(2) 0.0593(6) Uani 1 1 d .
H21D H -0.0845 -0.0440 0.2304 0.089 Uiso 1 1 calc GR
H21E H -0.0491 -0.1257 0.2361 0.089 Uiso 1 1 calc GR
H21F H 0.0512 -0.0790 0.1622 0.089 Uiso 1 1 calc GR
C1 C 0.2693(3) 0.13995(12) 0.42045(16) 0.0502(5) Uani 1 1 d .
H1 H 0.2630 0.1131 0.4820 0.060 Uiso 1 1 calc R

loop_
_atom_site_aniso_label
_atom_site_aniso_U_11
_atom_site_aniso_U_22
_atom_site_aniso_U_33
_atom_site_aniso_U_23
_atom_site_aniso_U_13
_atom_site_aniso_U_12
Cr1 0.0403(2) 0.0400(2) 0.0401(2) 0.00200(12) 0.00322(17) 0.00195(12)
N3 0.0402(9) 0.0409(9) 0.0417(9) 0.0025(7) -0.0007(7) 0.0005(7)
N2 0.0388(9) 0.0409(9) 0.0427(9) -0.0007(7) 0.0021(7) 0.0012(7)
C22 0.0368(11) 0.0453(11) 0.0467(11) -0.0011(9) 0.0031(9) 0.0016(9)
C211 0.0614(15) 0.0482(12) 0.0626(15) 0.0078(11) 0.0141(12) 0.0005(11)
C311 0.0634(17) 0.086(2) 0.081(2) 0.0117(15) 0.0026(15) 0.0305(15)
N1 0.0422(10) 0.0480(10) 0.0503(10) 0.0046(8) 0.0095(8) 0.0021(8)
C31 0.0429(12) 0.0612(14) 0.0547(13) 0.0123(11) -0.0058(10) 0.0009(11)
C32 0.0422(11) 0.0503(11) 0.0405(10) 0.0039(9) 0.0028(9) -0.0009(9)
C222 0.0483(13) 0.0608(14) 0.0530(13) -0.0070(10) 0.0079(10) 0.0022(11)
C2 0.0651(15) 0.0571(13) 0.0439(11) -0.0102(10) 0.0031(11) 0.0061(12)
C321 0.0556(13) 0.0558(13) 0.0520(13) 0.0088(10) 0.0011(11) -0.0085(11)
C3 0.0790(17) 0.0444(12) 0.0504(13) -0.0054(10) -0.0027(12) 0.0038(12)
C312 0.0518(15) 0.091(2) 0.0747(18) 0.0200(16) -0.0178(14) -0.0146(15)
C322 0.0664(16) 0.0677(16) 0.0460(12) -0.0013(11) 0.0056(12) 0.0036(13)
C5 0.0543(13) 0.0532(13) 0.0464(12) -0.0068(10) -0.0074(10) 0.0015(10)
C21 0.0455(12) 0.0386(11) 0.0577(13) -0.0027(9) 0.0065(10) -0.0003(9)
C221 0.0445(12) 0.0573(13) 0.0539(13) 0.0004(10) -0.0022(10) 0.0063(10)
C4 0.0652(15) 0.0547(13) 0.0476(12) -0.0057(10) -0.0042(11) -0.0107(12)
C212 0.0504(14) 0.0549(14) 0.0726(16) -0.0135(11) 0.0050(13) -0.0062(11)
C1 0.0624(14) 0.0477(12) 0.0399(11) -0.0002(9) 0.0008(10) -0.0003(11)

loop_
_atom_type_symbol
_atom_type_description
_atom_type_scat_dispersion_real
_atom_type_scat_dispersion_imag
_atom_type_scat_source
C C 0.0033 0.0016 'International Tables Vol C Tables 4.2.6.8 and 6.1.1.4'
H H 0.0000 0.0000 'International Tables Vol C Tables 4.2.6.8 and 6.1.1.4'
Cr Cr 0.3209 0.6236 'International Tables Vol C Tables 4.2.6.8 and 6.1.1.4'
N N 0.0061 0.0033 'International Tables Vol C Tables 4.2.6.8 and 6.1.1.4'

loop_
_geom_angle_atom_site_label_1
_geom_angle_atom_site_label_2
_geom_angle_atom_site_label_3
_geom_angle
N3 Cr1 C1 115.39(8)
N2 Cr1 N3 120.97(8)
N2 Cr1 C1 106.40(9)
N1 Cr1 N3 104.48(9)
N1 Cr1 N2 105.15(9)
N1 Cr1 C1 102.33(10)
C31 N3 Cr1 128.43(14)
C32 N3 Cr1 117.35(13)
C32 N3 C31 113.94(17)
C22 N2 Cr1 117.16(13)
C21 N2 Cr1 128.17(14)
C21 N2 C22 114.63(16)
N2 C22 H22 107.1
N2 C22 C222 113.14(18)
N2 C22 C221 110.33(17)
C222 C22 H22 107.1
C222 C22 C221 111.63(18)
C221 C22 H22 107.1
H21A C211 H21B 109.5
H21A C211 H21C 109.5
H21B C211 H21C 109.5
C21 C211 H21A 109.5
C21 C211 H21B 109.5
C21 C211 H21C 109.5
H31A C311 H31B 109.5
H31A C311 H31C 109.5
H31B C311 H31C 109.5
C31 C311 H31A 109.5
C31 C311 H31B 109.5
C31 C311 H31C 109.5
N3 C31 C311 110.7(2)
N3 C31 H31 107.5
N3 C31 C312 111.9(2)
C311 C31 H31 107.5
C311 C31 C312 111.5(2)
C312 C31 H31 107.5
N3 C32 H32 107.1
N3 C32 C321 111.07(18)
N3 C32 C322 112.77(18)
C321 C32 H32 107.1
C322 C32 H32 107.1
C322 C32 C321 111.40(19)
C22 C222 H22A 109.5
C22 C222 H22B 109.5
C22 C222 H22C 109.5
H22A C222 H22B 109.5
H22A C222 H22C 109.5
H22B C222 H22C 109.5
C3 C2 H2 125.6
C3 C2 C1 108.8(2)
C1 C2 H2 125.6
C32 C321 H32A 109.5
C32 C321 H32B 109.5
C32 C321 H32C 109.5
H32A C321 H32B 109.5
H32A C321 H32C 109.5
H32B C321 H32C 109.5
C2 C3 H3 125.5
C2 C3 C4 108.9(2)
C4 C3 H3 125.5
C31 C312 H31D 109.5
C31 C312 H31E 109.5
C31 C312 H31F 109.5
H31D C312 H31E 109.5
H31D C312 H31F 109.5
H31E C312 H31F 109.5
C32 C322 H32D 109.5
C32 C322 H32E 109.5
C32 C322 H32F 109.5
H32D C322 H32E 109.5
H32D C322 H32F 109.5
H32E C322 H32F 109.5
C4 C5 H5 125.6
C4 C5 C1 108.9(2)
C1 C5 H5 125.6
N2 C21 C211 110.85(19)
N2 C21 H21 107.7
N2 C21 C212 110.46(19)
C211 C21 H21 107.7
C212 C21 C211 112.3(2)
C212 C21 H21 107.7
C22 C221 H22D 109.5
C22 C221 H22E 109.5
C22 C221 H22F 109.5
H22D C221 H22E 109.5
H22D C221 H22F 109.5
H22E C221 H22F 109.5
C3 C4 H4 125.7
C5 C4 C3 108.6(2)
C5 C4 H4 125.7
C21 C212 H21D 109.5
C21 C212 H21E 109.5
C21 C212 H21F 109.5
H21D C212 H21E 109.5
H21D C212 H21F 109.5
H21E C212 H21F 109.5
Cr1 C1 H1 113.9
C2 C1 Cr1 102.67(15)
C2 C1 H1 113.9
C5 C1 Cr1 106.82(15)
C5 C1 C2 104.7(2)
C5 C1 H1 113.9

loop_
_geom_bond_atom_site_label_1
_geom_bond_atom_site_label_2
_geom_bond_distance
Cr1 N3 1.8225(17)
Cr1 N2 1.8206(17)
Cr1 N1 1.5478(18)
Cr1 C1 2.115(2)
N3 C31 1.481(3)
N3 C32 1.477(3)
N2 C22 1.486(3)
N2 C21 1.483(3)
C22 H22 0.9800
C22 C222 1.525(3)
C22 C221 1.530(3)
C211 H21A 0.9600
C211 H21B 0.9600
C211 H21C 0.9600
C211 C21 1.523(3)
C311 H31A 0.9600
C311 H31B 0.9600
C311 H31C 0.9600
C311 C31 1.525(4)
C31 H31 0.9800
C31 C312 1.525(4)
C32 H32 0.9800
C32 C321 1.526(3)
C32 C322 1.520(3)
C222 H22A 0.9600
C222 H22B 0.9600
C222 H22C 0.9600
C2 H2 0.9300
C2 C3 1.355(4)
C2 C1 1.453(3)
C321 H32A 0.9600
C321 H32B 0.9600
C321 H32C 0.9600
C3 H3 0.9300
C3 C4 1.424(4)
C312 H31D 0.9600
C312 H31E 0.9600
C312 H31F 0.9600
C322 H32D 0.9600
C322 H32E 0.9600
C322 H32F 0.9600
C5 H5 0.9300
C5 C4 1.360(3)
C5 C1 1.450(3)
C21 H21 0.9800
C21 C212 1.513(4)
C221 H22D 0.9600
C221 H22E 0.9600
C221 H22F 0.9600
C4 H4 0.9300
C212 H21D 0.9600
C212 H21E 0.9600
C212 H21F 0.9600
C1 H1 0.9800

loop_
_geom_torsion_atom_site_label_1
_geom_torsion_atom_site_label_2
_geom_torsion_atom_site_label_3
_geom_torsion_atom_site_label_4
_geom_torsion
Cr1 N3 C31 C311 67.1(3)
Cr1 N3 C31 C312 -58.0(3)
Cr1 N3 C32 C321 -121.86(17)
Cr1 N3 C32 C322 112.28(18)
Cr1 N2 C22 C222 -117.59(18)
Cr1 N2 C22 C221 116.54(17)
Cr1 N2 C21 C211 -63.0(3)
Cr1 N2 C21 C212 62.2(2)
N3 Cr1 N2 C22 64.85(16)
N3 Cr1 N2 C21 -113.11(18)
N2 Cr1 N3 C31 118.31(18)
N2 Cr1 N3 C32 -55.15(17)
C22 N2 C21 C211 119.0(2)
C22 N2 C21 C212 -115.8(2)
N1 Cr1 N3 C31 0.3(2)
N1 Cr1 N3 C32 -173.17(15)
N1 Cr1 N2 C22 -177.47(15)
N1 Cr1 N2 C21 4.6(2)
C31 N3 C32 C321 63.7(2)
C31 N3 C32 C322 -62.1(2)
C32 N3 C31 C311 -119.3(2)
C32 N3 C31 C312 115.6(2)
C2 C3 C4 C5 0.4(3)
C3 C2 C1 Cr1 -107.80(18)
C3 C2 C1 C5 3.6(3)
C21 N2 C22 C222 60.6(2)
C21 N2 C22 C221 -65.2(2)
C4 C5 C1 Cr1 105.04(18)
C4 C5 C1 C2 -3.4(3)
C1 Cr1 N3 C31 -111.21(19)
C1 Cr1 N3 C32 75.32(16)
C1 Cr1 N2 C22 -69.40(16)
C1 Cr1 N2 C21 112.64(18)
C1 C2 C3 C4 -2.6(3)
C1 C5 C4 C3 1.9(3)
